data_4348081
loop_
_publ_author_name
'Zhao, Tian-Meng'
'Chen, Sa'
'Shang, Ran'
'Wang, Bing-Wu'
'Wang, Zhe-Ming'
'Gao, Song'

_publ_section_title
;
 Perovskite-Like Polar Lanthanide Formate Frameworks of
 [NH<sub>2</sub>NH<sub>3</sub>][Ln(HCOO)<sub>4</sub>] (Ln = Tb-Lu and Y):
 Synthesis, Structures, Magnetism, and Anisotropic Thermal Expansion.
;
_journal_issue 20
_journal_name_full 'Inorganic chemistry'
_journal_page_first 10075
_journal_page_last 10082
_journal_paper_doi 10.1021/acs.inorgchem.6b00952
_journal_volume 55
_journal_year 2016
_chemical_formula_sum 'C4 H9 N2 O8 Tb'
_chemical_formula_weight 372.05
_space_group_IT_number 29
_space_group_name_Hall 'P 2c -2ac'
_space_group_name_H-M_alt 'P c a 21'
_symmetry_cell_setting orthorhombic
_symmetry_space_group_name_H-M 'P c a 21'
_atom_sites_solution_hydrogens geom
_atom_sites_solution_primary direct
_atom_sites_solution_secondary difmap
_audit_creation_method SHELXL-97
_cell_angle_alpha 90.00
_cell_angle_beta 90.00
_cell_angle_gamma 90.00
_cell_formula_units_Z 4
_cell_length_a 18.3618(5)
_cell_length_b 6.6117(2)
_cell_length_c 7.6222(2)
_cell_measurement_reflns_used 7302
_cell_measurement_temperature 290
_cell_measurement_theta_max 29.9540
_cell_measurement_theta_min 4.1900
_cell_volume 925.36(4)
_computing_cell_refinement 'CrysAlisPro (Agilent Technologies, 2013)'
_computing_data_collection 'CrysAlisPro (Agilent Technologies, 2013)'
_computing_data_reduction 'CrysAlisPro (Agilent Technologies, 2013)'
_computing_molecular_graphics 'Bruker SHELXTL V5.1 (Sheldrick, 1998)'
_computing_publication_material 'SHELXL-97 (Sheldrick, 1997)'
_computing_structure_refinement 'SHELXL-97 (Sheldrick, 1997)'
_computing_structure_solution 'SHELXS-97 (Sheldrick, 1990)'
_diffrn_ambient_temperature 290
_diffrn_detector_area_resol_mean 10.3914
_diffrn_measured_fraction_theta_full 0.997
_diffrn_measured_fraction_theta_max 0.997
_diffrn_measurement_device_type 'SuperNova, Dual, Cu at zero, AtlasCCD'
_diffrn_measurement_method '\w scans'
_diffrn_radiation_monochromator mirror
_diffrn_radiation_source 'SuperNova (Mo) X-ray Source'
_diffrn_radiation_type MoK\a
_diffrn_radiation_wavelength 0.71073
_diffrn_reflns_av_R_equivalents 0.0374
_diffrn_reflns_av_sigmaI/netI 0.0220
_diffrn_reflns_limit_h_max 23
_diffrn_reflns_limit_h_min -23
_diffrn_reflns_limit_k_max 8
_diffrn_reflns_limit_k_min -8
_diffrn_reflns_limit_l_max 9
_diffrn_reflns_limit_l_min -9
_diffrn_reflns_number 14103
_diffrn_reflns_theta_full 27.47
_diffrn_reflns_theta_max 27.47
_diffrn_reflns_theta_min 3.47
_diffrn_standards_decay_% 0
_exptl_absorpt_coefficient_mu 7.673
_exptl_absorpt_correction_T_max 0.988
_exptl_absorpt_correction_T_min 0.390
_exptl_absorpt_correction_type gaussian
_exptl_absorpt_process_details
;
CrysAlisPro, Agilent Technologies,
Version 1.171.36.32 (release 02-08-2013 CrysAlis171 .NET)
(compiled Aug  2 2013,16:46:58)
Numerical absorption correction based on gaussian integration over
a multifaceted crystal model
;
_exptl_crystal_colour colorless
_exptl_crystal_density_diffrn 2.671
_exptl_crystal_density_method 'not measured'
_exptl_crystal_description plate
_exptl_crystal_F_000 704
_exptl_crystal_size_max 0.174
_exptl_crystal_size_mid 0.142
_exptl_crystal_size_min 0.013
_refine_diff_density_max 0.778
_refine_diff_density_min -0.363
_refine_diff_density_rms 0.085
_refine_ls_abs_structure_details 'Flack H D (1983), Acta Cryst. A39, 876-881'
_refine_ls_abs_structure_Flack 0.000(13)
_refine_ls_extinction_coef 0.00099(13)
_refine_ls_extinction_expression Fc^*^=kFc[1+0.001xFc^2^\l^3^/sin(2\q)]^-1/4^
_refine_ls_extinction_method SHELXL
_refine_ls_goodness_of_fit_ref 1.078
_refine_ls_hydrogen_treatment mixed
_refine_ls_matrix_type full
_refine_ls_number_parameters 144
_refine_ls_number_reflns 2114
_refine_ls_number_restraints 6
_refine_ls_restrained_S_all 1.076
_refine_ls_R_factor_all 0.0175
_refine_ls_R_factor_gt 0.0164
_refine_ls_shift/su_max 0.000
_refine_ls_shift/su_mean 0.000
_refine_ls_structure_factor_coef Fsqd
_refine_ls_weighting_details 'calc w=1/[\s^2^(Fo^2^)+(0.0114P)^2^+0.9018P] where P=(Fo^2^+2Fc^2^)/3'
_refine_ls_weighting_scheme calc
_refine_ls_wR_factor_gt 0.0343
_refine_ls_wR_factor_ref 0.0348
_reflns_number_gt 2036
_reflns_number_total 2114
_reflns_threshold_expression >2sigma(I)
_cod_data_source_file ic6b00952_si_002.cif
_cod_data_source_block Tb-NH2NH3-290K
_cod_original_sg_symbol_H-M 'P ca2(1)'
_cod_database_code 4348081

loop_
_symmetry_equiv_pos_as_xyz
'x, y, z'
'-x, -y, z+1/2'
'x+1/2, -y, z'
'-x+1/2, y, z+1/2'

loop_
_atom_site_label
_atom_site_type_symbol
_atom_site_fract_x
_atom_site_fract_y
_atom_site_fract_z
_atom_site_U_iso_or_equiv
_atom_site_adp_type
_atom_site_occupancy
_atom_site_symmetry_multiplicity
_atom_site_calc_flag
_atom_site_refinement_flags
Tb1 Tb 0.398040(7) 0.796898(18) 0.26610(4) 0.01323(6) Uani 1 1 d .
O1 O 0.42772(15) 0.5941(4) 0.5224(4) 0.0233(6) Uani 1 1 d .
O2 O 0.49454(15) 0.3946(4) 0.6920(4) 0.0256(6) Uani 1 1 d .
O3 O 0.32201(17) 0.8841(5) 0.4932(4) 0.0340(7) Uani 1 1 d .
O4 O 0.22014(17) 0.8078(5) 0.6286(5) 0.0373(8) Uani 1 1 d .
O5 O 0.34699(14) 0.4699(4) 0.2208(4) 0.0270(8) Uani 1 1 d .
O6 O 0.37526(17) 0.1443(4) 0.1932(4) 0.0291(7) Uani 1 1 d .
O7 O 0.49139(16) 0.9754(5) 0.4072(4) 0.0283(7) Uani 1 1 d .
O8 O 0.58564(16) 1.1782(4) 0.4582(4) 0.0242(6) Uani 1 1 d .
C1 C 0.4869(2) 0.5230(6) 0.5743(5) 0.0219(8) Uani 1 1 d .
H1 H 0.5290 0.5702 0.5202 0.026 Uiso 1 1 calc R
C2 C 0.2637(2) 0.9226(6) 0.5651(6) 0.0284(11) Uani 1 1 d .
H2 H 0.2515 1.0590 0.5713 0.034 Uiso 1 1 calc R
C3 C 0.3611(2) 0.2956(5) 0.2801(13) 0.0249(10) Uani 1 1 d .
H3 H 0.3607 0.2805 0.4014 0.030 Uiso 1 1 calc R
C4 C 0.5444(2) 1.0773(5) 0.3596(5) 0.0216(8) Uani 1 1 d .
H4 H 0.5547 1.0793 0.2402 0.026 Uiso 1 1 calc R
N1 N 0.32053(18) 0.5300(5) 0.7812(8) 0.0327(8) Uani 1 1 d D
H11 H 0.3323 0.6040 0.8745 0.049 Uiso 1 1 calc R
H12 H 0.2734 0.5457 0.7575 0.049 Uiso 1 1 calc R
H13 H 0.3468 0.5701 0.6894 0.049 Uiso 1 1 calc R
N2 N 0.3351(2) 0.3226(6) 0.8164(5) 0.0428(12) Uani 1 1 d D
H21 H 0.3781(17) 0.288(3) 0.770(7) 0.064 Uiso 1 1 d D
H22 H 0.337(3) 0.302(3) 0.9316(16) 0.064 Uiso 1 1 d D

loop_
_atom_site_aniso_label
_atom_site_aniso_U_11
_atom_site_aniso_U_22
_atom_site_aniso_U_33
_atom_site_aniso_U_23
_atom_site_aniso_U_13
_atom_site_aniso_U_12
Tb1 0.01187(8) 0.01142(8) 0.01639(8) 0.00052(15) 0.00009(15) 0.00081(5)
O1 0.0180(14) 0.0242(15) 0.0276(16) 0.0046(12) -0.0028(12) 0.0028(12)
O2 0.0250(15) 0.0291(14) 0.0227(13) 0.0079(13) 0.0022(12) 0.0081(12)
O3 0.0228(16) 0.0429(18) 0.0364(18) 0.0004(16) 0.0128(14) 0.0071(15)
O4 0.0186(16) 0.0297(17) 0.064(2) 0.0166(16) 0.0120(17) 0.0001(13)
O5 0.0272(14) 0.0137(12) 0.040(2) -0.0021(12) -0.0070(12) 0.0011(10)
O6 0.0371(17) 0.0171(14) 0.0331(16) 0.0013(12) 0.0007(13) 0.0026(13)
O7 0.0251(15) 0.0289(16) 0.0309(17) 0.0000(13) -0.0002(13) -0.0080(13)
O8 0.0285(16) 0.0231(15) 0.0210(15) -0.0018(12) -0.0026(13) -0.0073(12)
C1 0.017(2) 0.028(2) 0.020(2) 0.0002(17) 0.0013(15) 0.0014(16)
C2 0.024(3) 0.0201(19) 0.041(3) 0.0047(18) 0.0115(19) 0.0073(17)
C3 0.0299(18) 0.0169(16) 0.028(3) -0.002(2) -0.005(3) -0.0051(13)
C4 0.027(2) 0.0205(19) 0.017(2) -0.0001(16) -0.0006(16) -0.0009(17)
N1 0.0311(17) 0.0329(16) 0.034(2) -0.010(3) -0.005(3) -0.0021(13)
N2 0.042(2) 0.042(2) 0.044(3) 0.0138(18) -0.0068(19) -0.0006(18)

loop_
_atom_type_symbol
_atom_type_description
_atom_type_scat_dispersion_real
_atom_type_scat_dispersion_imag
_atom_type_scat_source
C C 0.0033 0.0016 'International Tables Vol C Tables 4.2.6.8 and 6.1.1.4'
H H 0.0000 0.0000 'International Tables Vol C Tables 4.2.6.8 and 6.1.1.4'
N N 0.0061 0.0033 'International Tables Vol C Tables 4.2.6.8 and 6.1.1.4'
O O 0.0106 0.0060 'International Tables Vol C Tables 4.2.6.8 and 6.1.1.4'
Tb Tb -0.1723 4.1537 'International Tables Vol C Tables 4.2.6.8 and 6.1.1.4'

loop_
_geom_angle_atom_site_label_1
_geom_angle_atom_site_label_2
_geom_angle_atom_site_label_3
_geom_angle
_geom_angle_site_symmetry_1
_geom_angle_site_symmetry_3
O3 Tb1 O7 88.42(12) . .
O3 Tb1 O8 143.60(11) . 2_674
O7 Tb1 O8 109.08(10) . 2_674
O3 Tb1 O5 95.62(11) . .
O7 Tb1 O5 144.29(10) . .
O8 Tb1 O5 88.23(10) 2_674 .
O3 Tb1 O6 80.11(11) . 1_565
O7 Tb1 O6 75.61(11) . 1_565
O8 Tb1 O6 74.13(10) 2_674 1_565
O5 Tb1 O6 140.06(10) . 1_565
O3 Tb1 O2 143.67(10) . 2_664
O7 Tb1 O2 76.91(10) . 2_664
O8 Tb1 O2 72.61(10) 2_674 2_664
O5 Tb1 O2 79.12(9) . 2_664
O6 Tb1 O2 126.22(10) 1_565 2_664
O3 Tb1 O4 76.88(13) . 4_554
O7 Tb1 O4 147.46(10) . 4_554
O8 Tb1 O4 71.42(12) 2_674 4_554
O5 Tb1 O4 67.05(9) . 4_554
O6 Tb1 O4 73.37(10) 1_565 4_554
O2 Tb1 O4 130.56(11) 2_664 4_554
O3 Tb1 O1 70.69(10) . .
O7 Tb1 O1 75.24(10) . .
O8 Tb1 O1 143.61(10) 2_674 .
O5 Tb1 O1 72.78(9) . .
O6 Tb1 O1 138.85(10) 1_565 .
O2 Tb1 O1 73.46(9) 2_664 .
O4 Tb1 O1 124.58(10) 4_554 .
C1 O1 Tb1 131.1(3) . .
C1 O2 Tb1 128.3(3) . 2_665
C2 O3 Tb1 156.5(3) . .
C2 O4 Tb1 142.3(3) . 4
C3 O5 Tb1 134.0(3) . .
C3 O6 Tb1 133.8(4) . 1_545
C4 O7 Tb1 135.7(3) . .
C4 O8 Tb1 134.7(3) . 2_675
O2 C1 O1 125.7(4) . .
O2 C1 H1 117.1 . .
O1 C1 H1 117.1 . .
O4 C2 O3 128.9(4) . .
O4 C2 H2 115.6 . .
O3 C2 H2 115.6 . .
O6 C3 O5 126.3(8) . .
O6 C3 H3 116.8 . .
O5 C3 H3 116.8 . .
O7 C4 O8 126.0(4) . .
O7 C4 H4 117.0 . .
O8 C4 H4 117.0 . .
N2 N1 H11 109.5 . .
N2 N1 H12 109.5 . .
H11 N1 H12 109.5 . .
N2 N1 H13 109.5 . .
H11 N1 H13 109.5 . .
H12 N1 H13 109.5 . .
N1 N2 H21 109.6(12) . .
N1 N2 H22 109.9(12) . .
H21 N2 H22 108.8(16) . .

loop_
_geom_bond_atom_site_label_1
_geom_bond_atom_site_label_2
_geom_bond_distance
_geom_bond_site_symmetry_2
Tb1 O3 2.297(3) .
Tb1 O7 2.343(3) .
Tb1 O8 2.372(3) 2_674
Tb1 O5 2.382(2) .
Tb1 O6 2.400(3) 1_565
Tb1 O2 2.411(3) 2_664
Tb1 O4 2.411(3) 4_554
Tb1 O1 2.431(3) .
O1 C1 1.248(5) .
O2 C1 1.243(5) .
O2 Tb1 2.411(3) 2_665
O3 C2 1.230(5) .
O4 C2 1.203(5) .
O4 Tb1 2.411(3) 4
O5 C3 1.265(5) .
O6 C3 1.228(6) .
O6 Tb1 2.400(3) 1_545
O7 C4 1.238(5) .
O8 C4 1.258(5) .
O8 Tb1 2.372(3) 2_675
C1 H1 0.9300 .
C2 H2 0.9300 .
C3 H3 0.9300 .
C4 H4 0.9300 .
N1 N2 1.423(5) .
N1 H11 0.8900 .
N1 H12 0.8900 .
N1 H13 0.8900 .
N2 H21 0.893(10) .
N2 H22 0.889(10) .

loop_
_geom_hbond_atom_site_label_D
_geom_hbond_atom_site_label_H
_geom_hbond_atom_site_label_A
_geom_hbond_distance_DH
_geom_hbond_distance_HA
_geom_hbond_distance_DA
_geom_hbond_angle_DHA
_geom_hbond_site_symmetry_A
C2 H2 O6 0.93 2.57 3.100(5) 116.6 4_565
C4 H4 O7 0.93 2.70 3.528(5) 148.7 2_674
N1 H11 O4 0.89 2.55 3.308(7) 143.8 4
N1 H11 O8 0.89 2.18 2.917(5) 139.8 2_675
N1 H12 O4 0.89 2.22 2.850(5) 127.5 .
N1 H12 O5 0.89 2.28 3.136(4) 160.1 4
N1 H13 O1 0.89 1.96 2.818(6) 160.8 .
N1 H13 O3 0.89 2.60 3.209(6) 126.5 .
N2 H21 O2 0.893(10) 2.33(2) 3.114(5) 147(3) .
N2 H22 O5 0.889(10) 2.48(2) 3.240(5) 144(2) 1_556
N2 H22 O6 0.889(10) 2.359(16) 3.191(5) 156(3) 1_556
